data_4341009
loop_
_publ_author_name
'Kulmaczewski, Rafal'
'Shepherd, Helena J.'
'Cespedes, Oscar'
'Halcrow, Malcolm A.'

_publ_section_title
;
 A homologous series of [Fe(H&#x2082;Bpz&#x2082;)&#x2082;(L)]
 spin-crossover complexes with annelated bipyridyl co-ligands.
;
_journal_issue 18
_journal_name_full 'Inorganic chemistry'
_journal_page_first 9809
_journal_page_last 9817
_journal_paper_doi 10.1021/ic501402q
_journal_volume 53
_journal_year 2014
_chemical_formula_moiety '2(C26 H24 B2 Fe N12), C14 H8 N4'
_chemical_formula_sum 'C66 H56 B4 Fe2 N28'
_chemical_formula_weight 1396.32
_chemical_name_systematic
; 
Bis[di(pyrazol-1-yl)dihydridoborate][1,4,8,9-tetraaza-triphenylene]-
iron(II) hemi-[1,4,8,9-tetraaza-triphenylene] solvate
 
;
_space_group_IT_number 2
_symmetry_cell_setting triclinic
_symmetry_space_group_name_Hall '-P 1'
_symmetry_space_group_name_H-M 'P -1'
_atom_sites_solution_hydrogens geom
_atom_sites_solution_primary direct
_atom_sites_solution_secondary difmap
_audit_creation_method SHELXL-97
_cell_angle_alpha 84.728(5)
_cell_angle_beta 87.421(5)
_cell_angle_gamma 74.223(5)
_cell_formula_units_Z 2
_cell_length_a 10.6128(5)
_cell_length_b 16.4464(10)
_cell_length_c 18.9257(12)
_cell_measurement_reflns_used 3422
_cell_measurement_temperature 100(2)
_cell_measurement_theta_max 25.84
_cell_measurement_theta_min 1.99
_cell_volume 3164.8(3)
_computing_cell_refinement 'CrysAlisPro, Agilent Technologies'
_computing_data_collection 'CrysAlisPro, Agilent Technologies'
_computing_data_reduction 'CrysAlisPro, Agilent Technologies'
_computing_molecular_graphics 'XSEED (Barbour, 2001)'
_computing_publication_material 'local program'
_computing_structure_refinement 'SHELXL-97 (Sheldrick, 1997)'
_computing_structure_solution 'SHELXS-97 (Sheldrick, 1990)'
_diffrn_ambient_temperature 100(2)
_diffrn_detector_area_resol_mean 5.3095
_diffrn_measured_fraction_theta_full 0.806
_diffrn_measured_fraction_theta_max 0.806
_diffrn_measurement_device_type 'SuperNova, Dual, Cu at zero, Atlas'
_diffrn_measurement_method '\w scans'
_diffrn_radiation_monochromator mirror
_diffrn_radiation_source 'SuperNova (Mo) X-ray Source'
_diffrn_radiation_type MoK\a
_diffrn_radiation_wavelength 0.71073
_diffrn_reflns_av_R_equivalents 0.0623
_diffrn_reflns_av_sigmaI/netI 0.1543
_diffrn_reflns_limit_h_max 14
_diffrn_reflns_limit_h_min -13
_diffrn_reflns_limit_k_max 22
_diffrn_reflns_limit_k_min -22
_diffrn_reflns_limit_l_max 19
_diffrn_reflns_limit_l_min -25
_diffrn_reflns_number 24269
_diffrn_reflns_theta_full 29.78
_diffrn_reflns_theta_max 29.78
_diffrn_reflns_theta_min 1.61
_diffrn_standards_decay_% 0
_diffrn_standards_interval_count 0
_diffrn_standards_interval_time 0
_diffrn_standards_number 0
_exptl_absorpt_coefficient_mu 0.528
_exptl_absorpt_correction_T_max 1.000
_exptl_absorpt_correction_T_min 0.807
_exptl_absorpt_correction_type multi-scan
_exptl_absorpt_process_details
; 
CrysAlisPro, Agilent Technologies,
Version 1.171.36.24 (release 03-12-2012 CrysAlis171 .NET)
Empirical absorption correction using spherical harmonics,
 implemented in SCALE3 ABSPACK scaling algorithm.
;
_exptl_crystal_colour violet
_exptl_crystal_density_diffrn 1.465
_exptl_crystal_density_method 'not measured'
_exptl_crystal_description needle
_exptl_crystal_F_000 1440
_exptl_crystal_size_max 0.22
_exptl_crystal_size_mid 0.11
_exptl_crystal_size_min 0.08
_refine_diff_density_max 0.484
_refine_diff_density_min -0.807
_refine_diff_density_rms 0.099
_refine_ls_extinction_method none
_refine_ls_goodness_of_fit_ref 1.038
_refine_ls_hydrogen_treatment constr
_refine_ls_matrix_type full
_refine_ls_number_parameters 901
_refine_ls_number_reflns 14597
_refine_ls_number_restraints 0
_refine_ls_restrained_S_all 1.038
_refine_ls_R_factor_all 0.1529
_refine_ls_R_factor_gt 0.0787
_refine_ls_shift/su_max 0.001
_refine_ls_shift/su_mean 0.000
_refine_ls_structure_factor_coef Fsqd
_refine_ls_weighting_details 'calc w=1/[\s^2^(Fo^2^)+(0.0392P)^2^+0.0000P] where P=(Fo^2^+2Fc^2^)/3'
_refine_ls_weighting_scheme calc
_refine_ls_wR_factor_gt 0.1330
_refine_ls_wR_factor_ref 0.1715
_reflns_number_gt 8004
_reflns_number_total 14597
_reflns_threshold_expression >2sigma(I)
_cod_data_source_file ic501402q_si_004.cif
_cod_data_source_block rk14b
_cod_depositor_comments
;
The following automatic conversions were performed:

'_symmetry_cell_setting' value 'Triclinic' changed to 'triclinic'
according to
/home/saulius/struct/COD-crude-data--automatic-downloads/rss-feeds/ACS/lib/dictionaries/cif_core.dic
dictionary named 'cif_core.dic' version 2.4.2 from 2011-04-26.

Automatic conversion script
Id: cif_fix_values 2281 2013-09-26 08:29:07Z andrius 

 Adding full bibliography for 4340990--4341018.cif.
;
_cod_database_code 4341009

loop_
_symmetry_equiv_pos_as_xyz
'x, y, z'
'-x, -y, -z'

loop_
_atom_site_label
_atom_site_type_symbol
_atom_site_fract_x
_atom_site_fract_y
_atom_site_fract_z
_atom_site_U_iso_or_equiv
_atom_site_adp_type
_atom_site_occupancy
_atom_site_symmetry_multiplicity
_atom_site_calc_flag
_atom_site_refinement_flags
Fe1 Fe 0.99916(5) 0.16606(4) 0.80225(3) 0.01676(16) Uani 1 1 d .
B2 B 1.2473(5) 0.2265(3) 0.8765(3) 0.0222(12) Uani 1 1 d .
H2A H 1.2424 0.2624 0.8312 0.027 Uiso 1 1 calc R
H2B H 1.3162 0.2365 0.9054 0.027 Uiso 1 1 calc R
N3 N 1.1136(3) 0.2502(2) 0.91682(18) 0.0202(8) Uani 1 1 d .
N4 N 1.0013(3) 0.2387(2) 0.89115(17) 0.0181(8) Uani 1 1 d .
C5 C 0.9056(4) 0.2720(3) 0.9372(2) 0.0215(10) Uani 1 1 d .
H5 H 0.8163 0.2728 0.9331 0.026 Uiso 1 1 calc R
C6 C 0.9538(4) 0.3052(3) 0.9913(2) 0.0273(11) Uani 1 1 d .
H6 H 0.9061 0.3324 1.0302 0.033 Uiso 1 1 calc R
C7 C 1.0851(4) 0.2903(3) 0.9767(2) 0.0240(11) Uani 1 1 d .
H7 H 1.1461 0.3058 1.0043 0.029 Uiso 1 1 calc R
N8 N 1.2820(3) 0.1320(2) 0.86139(18) 0.0186(8) Uani 1 1 d .
N9 N 1.2033(3) 0.1021(2) 0.82114(18) 0.0196(8) Uani 1 1 d .
C10 C 1.2690(4) 0.0209(3) 0.8140(2) 0.0252(11) Uani 1 1 d .
H10 H 1.2373 -0.0164 0.7885 0.030 Uiso 1 1 calc R
C11 C 1.3876(4) -0.0023(3) 0.8478(2) 0.0269(11) Uani 1 1 d .
H11 H 1.4513 -0.0557 0.8500 0.032 Uiso 1 1 calc R
C12 C 1.3917(4) 0.0698(3) 0.8773(2) 0.0238(11) Uani 1 1 d .
H12 H 1.4612 0.0752 0.9048 0.029 Uiso 1 1 calc R
B13 B 0.7320(5) 0.0855(3) 0.7865(3) 0.0200(11) Uani 1 1 d .
H13A H 0.7742 0.0735 0.7394 0.024 Uiso 1 1 calc R
H13B H 0.6520 0.0653 0.7900 0.024 Uiso 1 1 calc R
N14 N 0.8270(3) 0.0389(2) 0.84571(18) 0.0200(8) Uani 1 1 d .
N15 N 0.9458(3) 0.0554(2) 0.85316(18) 0.0200(8) Uani 1 1 d .
C16 C 1.0045(4) 0.0005(3) 0.9062(2) 0.0244(11) Uani 1 1 d .
H16 H 1.0884 -0.0024 0.9234 0.029 Uiso 1 1 calc R
C17 C 0.9272(4) -0.0513(3) 0.9326(2) 0.0259(11) Uani 1 1 d .
H17 H 0.9470 -0.0956 0.9697 0.031 Uiso 1 1 calc R
C18 C 0.8152(4) -0.0245(3) 0.8933(2) 0.0251(11) Uani 1 1 d .
H18 H 0.7417 -0.0471 0.8989 0.030 Uiso 1 1 calc R
N19 N 0.6954(3) 0.1818(2) 0.79437(18) 0.0209(9) Uani 1 1 d .
N20 N 0.7879(3) 0.2263(2) 0.78794(18) 0.0196(8) Uani 1 1 d .
C21 C 0.7227(4) 0.3072(3) 0.7984(2) 0.0224(10) Uani 1 1 d .
H21 H 0.7620 0.3529 0.7966 0.027 Uiso 1 1 calc R
C22 C 0.5897(4) 0.3149(3) 0.8122(2) 0.0238(11) Uani 1 1 d .
H22 H 0.5227 0.3645 0.8215 0.029 Uiso 1 1 calc R
C23 C 0.5778(4) 0.2337(3) 0.8093(2) 0.0236(11) Uani 1 1 d .
H23 H 0.4988 0.2172 0.8168 0.028 Uiso 1 1 calc R
N24 N 1.0252(3) 0.2741(2) 0.72406(18) 0.0169(8) Uani 1 1 d .
C25 C 1.0154(4) 0.2607(3) 0.6548(2) 0.0168(9) Uani 1 1 d .
C26 C 1.0092(4) 0.3252(3) 0.5993(2) 0.0162(9) Uani 1 1 d .
C27 C 1.0192(4) 0.4044(3) 0.6164(2) 0.0199(10) Uani 1 1 d .
H27 H 1.0173 0.4489 0.5804 0.024 Uiso 1 1 calc R
C28 C 1.0318(4) 0.4164(3) 0.6869(2) 0.0224(10) Uani 1 1 d .
H28 H 1.0408 0.4689 0.7000 0.027 Uiso 1 1 calc R
C29 C 1.0310(4) 0.3499(3) 0.7387(2) 0.0194(10) Uani 1 1 d .
H29 H 1.0348 0.3600 0.7871 0.023 Uiso 1 1 calc R
N30 N 1.0213(3) 0.1180(2) 0.69508(18) 0.0182(8) Uani 1 1 d .
C31 C 1.0163(3) 0.1764(3) 0.6394(2) 0.0150(9) Uani 1 1 d .
C32 C 1.0120(4) 0.1572(3) 0.5695(2) 0.0171(9) Uani 1 1 d .
C33 C 1.0239(4) 0.0729(3) 0.5571(2) 0.0231(10) Uani 1 1 d .
H33 H 1.0261 0.0571 0.5099 0.028 Uiso 1 1 calc R
C34 C 1.0324(4) 0.0130(3) 0.6137(2) 0.0226(10) Uani 1 1 d .
H34 H 1.0409 -0.0447 0.6064 0.027 Uiso 1 1 calc R
C35 C 1.0283(4) 0.0389(3) 0.6815(2) 0.0195(10) Uani 1 1 d .
H35 H 1.0307 -0.0021 0.7206 0.023 Uiso 1 1 calc R
C36 C 0.9926(4) 0.3074(3) 0.5267(2) 0.0176(10) Uani 1 1 d .
C37 C 0.9949(3) 0.2247(3) 0.5122(2) 0.0174(10) Uani 1 1 d .
N38 N 0.9778(3) 0.2053(2) 0.44569(18) 0.0201(8) Uani 1 1 d .
C39 C 0.9575(4) 0.2701(3) 0.3959(2) 0.0212(10) Uani 1 1 d .
H39 H 0.9439 0.2603 0.3485 0.025 Uiso 1 1 calc R
C40 C 0.9556(4) 0.3520(3) 0.4113(2) 0.0229(11) Uani 1 1 d .
H40 H 0.9414 0.3955 0.3735 0.028 Uiso 1 1 calc R
N41 N 0.9724(3) 0.3720(2) 0.47548(18) 0.0190(8) Uani 1 1 d .
Fe42 Fe 0.61644(5) 0.33034(4) 0.19896(3) 0.01745(16) Uani 1 1 d .
B43 B 0.3742(5) 0.2565(4) 0.1326(3) 0.0238(12) Uani 1 1 d .
H43A H 0.3802 0.2254 0.1802 0.029 Uiso 1 1 calc R
H43B H 0.3071 0.2414 0.1057 0.029 Uiso 1 1 calc R
N44 N 0.5085(3) 0.2315(2) 0.09305(18) 0.0204(8) Uani 1 1 d .
N45 N 0.6198(3) 0.2422(2) 0.12042(18) 0.0192(8) Uani 1 1 d .
C46 C 0.7178(4) 0.2072(3) 0.0761(2) 0.0216(10) Uani 1 1 d .
H46 H 0.8070 0.2054 0.0820 0.026 Uiso 1 1 calc R
C47 C 0.6720(4) 0.1740(3) 0.0205(2) 0.0270(11) Uani 1 1 d .
H47 H 0.7212 0.1462 -0.0178 0.032 Uiso 1 1 calc R
C48 C 0.5394(4) 0.1907(3) 0.0335(2) 0.0266(11) Uani 1 1 d .
H48 H 0.4790 0.1757 0.0051 0.032 Uiso 1 1 calc R
N49 N 0.3346(3) 0.3539(2) 0.13990(18) 0.0209(9) Uani 1 1 d .
N50 N 0.4135(3) 0.3905(2) 0.17347(18) 0.0205(8) Uani 1 1 d .
C51 C 0.3488(4) 0.4729(3) 0.1729(2) 0.0264(11) Uani 1 1 d .
H51 H 0.3811 0.5142 0.1928 0.032 Uiso 1 1 calc R
C52 C 0.2297(4) 0.4905(3) 0.1400(2) 0.0264(11) Uani 1 1 d .
H52 H 0.1662 0.5436 0.1326 0.032 Uiso 1 1 calc R
C53 C 0.2249(4) 0.4132(3) 0.1204(2) 0.0229(11) Uani 1 1 d .
H53 H 0.1543 0.4031 0.0966 0.027 Uiso 1 1 calc R
B54 B 0.8838(5) 0.4133(4) 0.2065(3) 0.0276(13) Uani 1 1 d .
H54A H 0.9641 0.4328 0.1993 0.033 Uiso 1 1 calc R
H54B H 0.8424 0.4317 0.2524 0.033 Uiso 1 1 calc R
N55 N 0.7875(3) 0.4534(3) 0.14526(19) 0.0238(9) Uani 1 1 d .
N56 N 0.6765(3) 0.4302(2) 0.13656(18) 0.0226(9) Uani 1 1 d .
C57 C 0.6144(4) 0.4821(3) 0.0821(2) 0.0263(11) Uani 1 1 d .
H57 H 0.5334 0.4800 0.0640 0.032 Uiso 1 1 calc R
C58 C 0.6831(5) 0.5382(4) 0.0564(2) 0.0378(14) Uani 1 1 d .
H58 H 0.6605 0.5811 0.0184 0.045 Uiso 1 1 calc R
C59 C 0.7925(5) 0.5184(3) 0.0980(3) 0.0377(13) Uani 1 1 d .
H59 H 0.8603 0.5463 0.0937 0.045 Uiso 1 1 calc R
N60 N 0.9195(3) 0.3165(3) 0.20846(18) 0.0213(9) Uani 1 1 d .
N61 N 0.8252(3) 0.2732(2) 0.21739(18) 0.0212(9) Uani 1 1 d .
C62 C 0.8896(4) 0.1900(3) 0.2232(2) 0.0269(11) Uani 1 1 d .
H62 H 0.8488 0.1450 0.2295 0.032 Uiso 1 1 calc R
C63 C 1.0245(4) 0.1796(3) 0.2187(2) 0.0279(12) Uani 1 1 d .
H63 H 1.0920 0.1279 0.2217 0.034 Uiso 1 1 calc R
C64 C 1.0380(4) 0.2603(3) 0.2090(2) 0.0282(12) Uani 1 1 d .
H64 H 1.1191 0.2744 0.2034 0.034 Uiso 1 1 calc R
N65 N 0.5934(3) 0.2392(2) 0.28989(17) 0.0162(8) Uani 1 1 d .
C66 C 0.6122(4) 0.2625(3) 0.3547(2) 0.0155(9) Uani 1 1 d .
C67 C 0.6314(3) 0.2047(3) 0.4158(2) 0.0147(9) Uani 1 1 d .
C68 C 0.6321(4) 0.1205(3) 0.4081(2) 0.0217(10) Uani 1 1 d .
H68 H 0.6452 0.0798 0.4479 0.026 Uiso 1 1 calc R
C69 C 0.6136(4) 0.0982(3) 0.3423(2) 0.0222(10) Uani 1 1 d .
H69 H 0.6147 0.0414 0.3357 0.027 Uiso 1 1 calc R
C70 C 0.5931(4) 0.1596(3) 0.2851(2) 0.0216(10) Uani 1 1 d .
H70 H 0.5781 0.1434 0.2400 0.026 Uiso 1 1 calc R
N71 N 0.5959(3) 0.3996(2) 0.29719(18) 0.0175(8) Uani 1 1 d .
C72 C 0.6099(4) 0.3503(3) 0.3590(2) 0.0149(9) Uani 1 1 d .
C73 C 0.6234(4) 0.3804(3) 0.4244(2) 0.0176(10) Uani 1 1 d .
C74 C 0.6176(4) 0.4660(3) 0.4251(2) 0.0232(10) Uani 1 1 d .
H74 H 0.6257 0.4890 0.4684 0.028 Uiso 1 1 calc R
C75 C 0.6003(4) 0.5165(3) 0.3629(2) 0.0277(11) Uani 1 1 d .
H75 H 0.5941 0.5752 0.3625 0.033 Uiso 1 1 calc R
C76 C 0.5919(4) 0.4807(3) 0.3000(2) 0.0209(10) Uani 1 1 d .
H76 H 0.5828 0.5160 0.2569 0.025 Uiso 1 1 calc R
C77 C 0.6478(4) 0.2355(3) 0.4837(2) 0.0191(10) Uani 1 1 d .
C78 C 0.6425(4) 0.3219(3) 0.4881(2) 0.0190(10) Uani 1 1 d .
N79 N 0.6583(3) 0.3513(3) 0.54996(19) 0.0242(9) Uani 1 1 d .
C80 C 0.6763(4) 0.2949(3) 0.6065(2) 0.0267(11) Uani 1 1 d .
H80 H 0.6852 0.3135 0.6516 0.032 Uiso 1 1 calc R
C81 C 0.6824(4) 0.2101(3) 0.6018(2) 0.0269(12) Uani 1 1 d .
H81 H 0.6970 0.1727 0.6437 0.032 Uiso 1 1 calc R
N82 N 0.6687(3) 0.1796(2) 0.54140(18) 0.0223(9) Uani 1 1 d .
N83 N 0.2982(3) 0.4019(2) 0.4740(2) 0.0247(9) Uani 1 1 d .
C84 C 0.3049(4) 0.3191(3) 0.4708(2) 0.0182(10) Uani 1 1 d .
C85 C 0.2902(4) 0.2850(3) 0.4070(2) 0.0184(10) Uani 1 1 d .
C86 C 0.2691(4) 0.3396(3) 0.3447(2) 0.0195(10) Uani 1 1 d .
H86 H 0.2612 0.3185 0.3005 0.023 Uiso 1 1 calc R
C87 C 0.2600(4) 0.4227(3) 0.3485(2) 0.0266(11) Uani 1 1 d .
H87 H 0.2428 0.4612 0.3073 0.032 Uiso 1 1 calc R
C88 C 0.2762(4) 0.4513(3) 0.4139(2) 0.0262(11) Uani 1 1 d .
H88 H 0.2711 0.5097 0.4154 0.031 Uiso 1 1 calc R
N89 N 0.3426(3) 0.2990(3) 0.59683(19) 0.0271(10) Uani 1 1 d .
C90 C 0.3286(4) 0.2636(3) 0.5363(2) 0.0180(10) Uani 1 1 d .
C91 C 0.3354(4) 0.1767(3) 0.5358(2) 0.0182(10) Uani 1 1 d .
C92 C 0.3555(4) 0.1261(3) 0.5987(2) 0.0315(12) Uani 1 1 d .
H92 H 0.3604 0.0674 0.5996 0.038 Uiso 1 1 calc R
C93 C 0.3684(4) 0.1616(3) 0.6601(2) 0.0311(13) Uani 1 1 d .
H93 H 0.3830 0.1278 0.7040 0.037 Uiso 1 1 calc R
C94 C 0.3598(4) 0.2472(4) 0.6567(3) 0.0335(13) Uani 1 1 d .
H94 H 0.3664 0.2710 0.6998 0.040 Uiso 1 1 calc R
C95 C 0.2986(4) 0.1960(3) 0.4062(2) 0.0191(10) Uani 1 1 d .
C96 C 0.3192(4) 0.1433(3) 0.4694(2) 0.0194(10) Uani 1 1 d .
N97 N 0.3268(3) 0.0590(2) 0.47045(19) 0.0247(9) Uani 1 1 d .
C98 C 0.3121(4) 0.0306(3) 0.4089(3) 0.0315(12) Uani 1 1 d .
H98 H 0.3160 -0.0277 0.4078 0.038 Uiso 1 1 calc R
C99 C 0.2912(4) 0.0827(3) 0.3454(3) 0.0295(12) Uani 1 1 d .
H99 H 0.2823 0.0587 0.3027 0.035 Uiso 1 1 calc R
N100 N 0.2833(3) 0.1654(3) 0.3436(2) 0.0258(9) Uani 1 1 d .

loop_
_atom_site_aniso_label
_atom_site_aniso_U_11
_atom_site_aniso_U_22
_atom_site_aniso_U_33
_atom_site_aniso_U_23
_atom_site_aniso_U_13
_atom_site_aniso_U_12
Fe1 0.0208(3) 0.0136(3) 0.0176(3) -0.0014(3) -0.0011(2) -0.0076(3)
B2 0.025(3) 0.024(3) 0.023(3) -0.006(2) -0.002(2) -0.015(2)
N3 0.0231(19) 0.017(2) 0.022(2) -0.0039(16) -0.0034(15) -0.0071(16)
N4 0.0177(18) 0.019(2) 0.0190(19) -0.0048(16) -0.0005(14) -0.0055(16)
C5 0.022(2) 0.021(3) 0.022(2) -0.001(2) 0.0001(18) -0.006(2)
C6 0.038(3) 0.025(3) 0.019(2) -0.008(2) 0.006(2) -0.008(2)
C7 0.031(2) 0.027(3) 0.016(2) -0.008(2) 0.0007(19) -0.010(2)
N8 0.0182(18) 0.017(2) 0.022(2) -0.0019(16) -0.0017(15) -0.0056(16)
N9 0.0228(19) 0.020(2) 0.0184(19) -0.0044(16) -0.0006(15) -0.0098(17)
C10 0.023(2) 0.023(3) 0.031(3) -0.009(2) 0.002(2) -0.007(2)
C11 0.026(2) 0.018(3) 0.036(3) -0.004(2) -0.001(2) -0.006(2)
C12 0.025(2) 0.018(3) 0.028(3) -0.002(2) -0.0019(19) -0.006(2)
B13 0.023(3) 0.021(3) 0.019(3) -0.001(2) -0.003(2) -0.010(2)
N14 0.027(2) 0.015(2) 0.022(2) 0.0002(16) 0.0014(15) -0.0123(16)
N15 0.028(2) 0.014(2) 0.021(2) -0.0010(16) 0.0004(15) -0.0109(17)
C16 0.027(2) 0.027(3) 0.018(2) 0.002(2) -0.0029(19) -0.004(2)
C17 0.040(3) 0.015(3) 0.021(2) 0.006(2) 0.003(2) -0.007(2)
C18 0.036(3) 0.014(3) 0.027(3) -0.001(2) 0.005(2) -0.012(2)
N19 0.0216(19) 0.021(2) 0.022(2) -0.0007(17) -0.0009(15) -0.0086(17)
N20 0.027(2) 0.017(2) 0.0185(19) -0.0018(16) -0.0024(15) -0.0121(17)
C21 0.028(2) 0.016(3) 0.025(2) 0.001(2) -0.0039(19) -0.008(2)
C22 0.018(2) 0.021(3) 0.030(3) -0.001(2) 0.0023(19) -0.001(2)
C23 0.023(2) 0.024(3) 0.026(3) -0.001(2) 0.0048(19) -0.010(2)
N24 0.0194(18) 0.013(2) 0.0196(19) -0.0034(16) 0.0005(14) -0.0058(15)
C25 0.0094(19) 0.013(2) 0.028(2) -0.0008(19) 0.0010(17) -0.0041(17)
C26 0.012(2) 0.016(2) 0.023(2) -0.0048(19) 0.0002(17) -0.0070(18)
C27 0.016(2) 0.016(2) 0.029(3) -0.002(2) 0.0005(18) -0.0070(18)
C28 0.021(2) 0.015(2) 0.032(3) -0.003(2) -0.0035(19) -0.0060(19)
C29 0.021(2) 0.017(2) 0.024(2) -0.003(2) -0.0011(18) -0.0117(19)
N30 0.0174(18) 0.018(2) 0.022(2) -0.0012(16) -0.0006(15) -0.0084(16)
C31 0.0102(19) 0.016(2) 0.020(2) -0.0023(18) -0.0006(16) -0.0049(17)
C32 0.015(2) 0.020(3) 0.020(2) 0.0006(19) 0.0007(17) -0.0106(18)
C33 0.029(2) 0.023(3) 0.022(2) -0.004(2) 0.0001(19) -0.014(2)
C34 0.027(2) 0.017(3) 0.026(3) -0.011(2) 0.0026(19) -0.009(2)
C35 0.019(2) 0.009(2) 0.031(3) 0.0005(19) -0.0007(18) -0.0058(18)
C36 0.011(2) 0.019(2) 0.025(2) -0.006(2) 0.0031(17) -0.0070(18)
C37 0.0075(19) 0.023(3) 0.021(2) -0.002(2) 0.0016(16) -0.0038(18)
N38 0.0203(18) 0.025(2) 0.0178(19) -0.0043(17) 0.0022(15) -0.0105(17)
C39 0.019(2) 0.028(3) 0.016(2) 0.000(2) 0.0002(17) -0.006(2)
C40 0.016(2) 0.033(3) 0.021(2) 0.003(2) 0.0009(18) -0.011(2)
N41 0.0200(18) 0.022(2) 0.0185(19) 0.0031(16) 0.0008(15) -0.0129(16)
Fe42 0.0208(3) 0.0152(4) 0.0185(3) -0.0007(3) -0.0004(2) -0.0088(3)
B43 0.024(3) 0.027(3) 0.024(3) 0.002(2) -0.005(2) -0.015(2)
N44 0.0237(19) 0.020(2) 0.020(2) -0.0014(17) 0.0001(15) -0.0112(17)
N45 0.0165(17) 0.021(2) 0.021(2) -0.0033(17) -0.0008(15) -0.0070(16)
C46 0.022(2) 0.024(3) 0.020(2) -0.001(2) 0.0066(18) -0.010(2)
C47 0.036(3) 0.028(3) 0.019(2) -0.007(2) 0.009(2) -0.013(2)
C48 0.037(3) 0.024(3) 0.021(2) -0.006(2) -0.003(2) -0.011(2)
N49 0.0205(19) 0.027(2) 0.0179(19) -0.0042(17) 0.0034(15) -0.0102(17)
N50 0.0230(19) 0.019(2) 0.023(2) -0.0028(17) 0.0003(15) -0.0109(17)
C51 0.025(2) 0.017(3) 0.038(3) -0.003(2) -0.004(2) -0.007(2)
C52 0.025(2) 0.023(3) 0.029(3) -0.001(2) 0.003(2) -0.003(2)
C53 0.017(2) 0.029(3) 0.021(2) -0.001(2) 0.0005(18) -0.004(2)
B54 0.025(3) 0.033(4) 0.031(3) -0.008(3) 0.006(2) -0.016(3)
N55 0.028(2) 0.025(2) 0.024(2) -0.0013(18) 0.0053(16) -0.0175(18)
N56 0.031(2) 0.020(2) 0.019(2) -0.0018(17) 0.0039(16) -0.0118(18)
C57 0.033(3) 0.025(3) 0.019(2) 0.008(2) 0.0046(19) -0.008(2)
C58 0.053(3) 0.038(3) 0.023(3) 0.015(2) 0.001(2) -0.019(3)
C59 0.053(3) 0.029(3) 0.036(3) 0.003(3) 0.013(3) -0.024(3)
N60 0.0187(19) 0.029(2) 0.021(2) -0.0068(17) 0.0007(15) -0.0132(17)
N61 0.0214(19) 0.020(2) 0.026(2) -0.0025(17) 0.0001(15) -0.0121(17)
C62 0.029(3) 0.021(3) 0.034(3) -0.005(2) -0.007(2) -0.010(2)
C63 0.020(2) 0.030(3) 0.030(3) -0.007(2) -0.0023(19) 0.000(2)
C64 0.016(2) 0.042(3) 0.027(3) -0.009(2) 0.0008(19) -0.007(2)
N65 0.0175(17) 0.017(2) 0.0168(19) -0.0036(16) -0.0015(14) -0.0083(15)
C66 0.0119(19) 0.016(2) 0.020(2) -0.0027(18) 0.0019(16) -0.0059(17)
C67 0.0102(19) 0.016(2) 0.018(2) 0.0000(18) -0.0018(16) -0.0038(17)
C68 0.023(2) 0.010(2) 0.032(3) 0.003(2) -0.0005(19) -0.0075(19)
C69 0.025(2) 0.011(2) 0.032(3) -0.001(2) 0.0025(19) -0.0074(19)
C70 0.021(2) 0.020(3) 0.025(2) -0.004(2) -0.0004(18) -0.005(2)
N71 0.0204(18) 0.011(2) 0.023(2) 0.0033(16) 0.0009(15) -0.0092(15)
C72 0.012(2) 0.013(2) 0.019(2) -0.0025(18) -0.0008(16) -0.0013(17)
C73 0.012(2) 0.018(2) 0.022(2) -0.0024(19) 0.0019(17) -0.0024(18)
C74 0.029(2) 0.021(3) 0.024(2) -0.007(2) 0.0058(19) -0.013(2)
C75 0.032(3) 0.017(3) 0.036(3) -0.008(2) 0.009(2) -0.010(2)
C76 0.020(2) 0.017(3) 0.027(2) 0.001(2) -0.0002(18) -0.0072(19)
C77 0.013(2) 0.021(3) 0.024(2) -0.003(2) -0.0008(17) -0.0040(19)
C78 0.014(2) 0.023(3) 0.022(2) -0.006(2) 0.0036(17) -0.0075(19)
N79 0.0223(19) 0.031(2) 0.022(2) -0.0047(18) 0.0012(16) -0.0112(18)
C80 0.023(2) 0.040(3) 0.020(2) -0.010(2) 0.0042(19) -0.013(2)
C81 0.018(2) 0.035(3) 0.025(3) 0.004(2) -0.0038(19) -0.004(2)
N82 0.0204(19) 0.028(2) 0.018(2) 0.0010(17) -0.0001(15) -0.0068(17)
N83 0.025(2) 0.017(2) 0.034(2) -0.0021(18) -0.0066(17) -0.0058(17)
C84 0.012(2) 0.019(3) 0.024(2) -0.003(2) -0.0020(17) -0.0040(18)
C85 0.010(2) 0.018(2) 0.026(2) -0.0034(19) 0.0029(17) -0.0021(18)
C86 0.014(2) 0.023(3) 0.022(2) -0.004(2) -0.0017(17) -0.0049(19)
C87 0.022(2) 0.025(3) 0.033(3) 0.003(2) -0.005(2) -0.007(2)
C88 0.025(2) 0.018(3) 0.035(3) 0.003(2) -0.009(2) -0.006(2)
N89 0.027(2) 0.033(3) 0.024(2) -0.0073(19) -0.0063(16) -0.0082(18)
C90 0.013(2) 0.024(3) 0.019(2) -0.0037(19) 0.0002(17) -0.0079(19)
C91 0.015(2) 0.020(3) 0.021(2) 0.0000(19) 0.0001(17) -0.0084(19)
C92 0.039(3) 0.034(3) 0.027(3) 0.010(2) -0.002(2) -0.024(2)
C93 0.026(3) 0.041(3) 0.025(3) 0.008(2) -0.006(2) -0.011(2)
C94 0.029(3) 0.051(4) 0.023(3) -0.008(3) 0.000(2) -0.012(3)
C95 0.017(2) 0.018(2) 0.025(2) -0.005(2) 0.0013(18) -0.0096(19)
C96 0.015(2) 0.018(2) 0.027(2) 0.001(2) 0.0013(18) -0.0090(19)
N97 0.032(2) 0.019(2) 0.029(2) 0.0009(18) -0.0020(17) -0.0164(18)
C98 0.037(3) 0.019(3) 0.039(3) 0.000(2) -0.005(2) -0.010(2)
C99 0.030(3) 0.024(3) 0.037(3) -0.005(2) -0.005(2) -0.010(2)
N100 0.024(2) 0.022(2) 0.032(2) -0.0069(19) 0.0024(16) -0.0081(17)

loop_
_atom_type_symbol
_atom_type_description
_atom_type_scat_dispersion_real
_atom_type_scat_dispersion_imag
_atom_type_scat_source
C C 0.0033 0.0016 'International Tables Vol C Tables 4.2.6.8 and 6.1.1.4'
H H 0.0000 0.0000 'International Tables Vol C Tables 4.2.6.8 and 6.1.1.4'
N N 0.0061 0.0033 'International Tables Vol C Tables 4.2.6.8 and 6.1.1.4'
O O 0.0106 0.0060 'International Tables Vol C Tables 4.2.6.8 and 6.1.1.4'
Fe Fe 0.3463 0.8444 'International Tables Vol C Tables 4.2.6.8 and 6.1.1.4'
B B 0.0013 0.0007 'International Tables Vol C Tables 4.2.6.8 and 6.1.1.4'

loop_
_geom_angle_atom_site_label_1
_geom_angle_atom_site_label_2
_geom_angle_atom_site_label_3
_geom_angle
N4 Fe1 N9 88.38(13)
N4 Fe1 N15 102.03(14)
N9 Fe1 N15 89.33(13)
N4 Fe1 N20 91.12(12)
N9 Fe1 N20 176.67(14)
N15 Fe1 N20 87.55(13)
N4 Fe1 N30 164.11(14)
N9 Fe1 N30 89.31(12)
N15 Fe1 N30 93.66(14)
N20 Fe1 N30 92.07(12)
N4 Fe1 N24 91.50(13)
N9 Fe1 N24 99.01(13)
N15 Fe1 N24 164.33(13)
N20 Fe1 N24 84.30(12)
N30 Fe1 N24 73.34(13)
N8 B2 N3 109.4(4)
N8 B2 H2A 109.8
N3 B2 H2A 109.8
N8 B2 H2B 109.8
N3 B2 H2B 109.8
H2A B2 H2B 108.3
C7 N3 N4 109.5(3)
C7 N3 B2 127.5(4)
N4 N3 B2 122.8(3)
C5 N4 N3 105.6(3)
C5 N4 Fe1 130.5(3)
N3 N4 Fe1 123.5(2)
N4 C5 C6 111.0(4)
N4 C5 H5 124.5
C6 C5 H5 124.5
C7 C6 C5 105.1(4)
C7 C6 H6 127.5
C5 C6 H6 127.5
N3 C7 C6 108.8(4)
N3 C7 H7 125.6
C6 C7 H7 125.6
C12 N8 N9 109.5(4)
C12 N8 B2 129.0(4)
N9 N8 B2 121.3(3)
C10 N9 N8 104.8(3)
C10 N9 Fe1 129.4(3)
N8 N9 Fe1 123.7(3)
N9 C10 C11 112.5(4)
N9 C10 H10 123.8
C11 C10 H10 123.8
C12 C11 C10 103.6(4)
C12 C11 H11 128.2
C10 C11 H11 128.2
N8 C12 C11 109.7(4)
N8 C12 H12 125.2
C11 C12 H12 125.2
N19 B13 N14 109.2(4)
N19 B13 H13A 109.8
N14 B13 H13A 109.8
N19 B13 H13B 109.8
N14 B13 H13B 109.8
H13A B13 H13B 108.3
C18 N14 N15 109.6(3)
C18 N14 B13 128.4(4)
N15 N14 B13 121.8(4)
C16 N15 N14 105.5(4)
C16 N15 Fe1 129.1(3)
N14 N15 Fe1 124.2(2)
N15 C16 C17 111.4(4)
N15 C16 H16 124.3
C17 C16 H16 124.3
C18 C17 C16 104.7(4)
C18 C17 H17 127.7
C16 C17 H17 127.7
N14 C18 C17 108.8(4)
N14 C18 H18 125.6
C17 C18 H18 125.6
C23 N19 N20 109.9(4)
C23 N19 B13 128.6(4)
N20 N19 B13 121.5(3)
C21 N20 N19 105.6(3)
C21 N20 Fe1 126.9(3)
N19 N20 Fe1 123.1(3)
N20 C21 C22 111.0(4)
N20 C21 H21 124.5
C22 C21 H21 124.5
C23 C22 C21 104.2(4)
C23 C22 H22 127.9
C21 C22 H22 127.9
N19 C23 C22 109.3(4)
N19 C23 H23 125.4
C22 C23 H23 125.4
C29 N24 C25 118.0(4)
C29 N24 Fe1 127.4(3)
C25 N24 Fe1 114.0(3)
N24 C25 C26 122.2(4)
N24 C25 C31 117.3(4)
C26 C25 C31 120.5(4)
C27 C26 C25 118.4(4)
C27 C26 C36 122.5(4)
C25 C26 C36 119.2(4)
C28 C27 C26 118.6(4)
C28 C27 H27 120.7
C26 C27 H27 120.7
C27 C28 C29 119.0(4)
C27 C28 H28 120.5
C29 C28 H28 120.5
N24 C29 C28 123.7(4)
N24 C29 H29 118.1
C28 C29 H29 118.1
C35 N30 C31 118.0(4)
C35 N30 Fe1 125.6(3)
C31 N30 Fe1 116.2(3)
N30 C31 C32 122.2(4)
N30 C31 C25 117.4(4)
C32 C31 C25 120.4(4)
C31 C32 C33 118.1(4)
C31 C32 C37 119.6(4)
C33 C32 C37 122.4(4)
C34 C33 C32 119.5(4)
C34 C33 H33 120.2
C32 C33 H33 120.2
C33 C34 C35 118.2(4)
C33 C34 H34 120.9
C35 C34 H34 120.9
N30 C35 C34 123.7(4)
N30 C35 H35 118.1
C34 C35 H35 118.1
N41 C36 C37 121.9(4)
N41 C36 C26 118.5(4)
C37 C36 C26 119.6(4)
N38 C37 C36 121.8(4)
N38 C37 C32 117.9(4)
C36 C37 C32 120.3(4)
C39 N38 C37 115.3(4)
N38 C39 C40 122.1(4)
N38 C39 H39 119.0
C40 C39 H39 119.0
N41 C40 C39 123.4(4)
N41 C40 H40 118.3
C39 C40 H40 118.3
C40 N41 C36 115.4(4)
N56 Fe42 N45 101.75(14)
N56 Fe42 N50 90.58(14)
N45 Fe42 N50 88.33(13)
N56 Fe42 N61 85.98(14)
N45 Fe42 N61 90.32(13)
N50 Fe42 N61 175.97(14)
N56 Fe42 N65 160.97(13)
N45 Fe42 N65 93.77(13)
N50 Fe42 N65 100.91(13)
N61 Fe42 N65 82.96(13)
N56 Fe42 N71 91.71(14)
N45 Fe42 N71 166.53(14)
N50 Fe42 N71 90.97(13)
N61 Fe42 N71 91.23(13)
N65 Fe42 N71 73.16(13)
N44 B43 N49 109.0(4)
N44 B43 H43A 109.9
N49 B43 H43A 109.9
N44 B43 H43B 109.9
N49 B43 H43B 109.9
H43A B43 H43B 108.3
C48 N44 N45 109.6(3)
C48 N44 B43 128.3(4)
N45 N44 B43 121.9(3)
C46 N45 N44 105.7(3)
C46 N45 Fe42 128.9(3)
N44 N45 Fe42 123.1(2)
N45 C46 C47 111.3(4)
N45 C46 H46 124.3
C47 C46 H46 124.3
C48 C47 C46 104.2(4)
C48 C47 H47 127.9
C46 C47 H47 127.9
N44 C48 C47 109.2(4)
N44 C48 H48 125.4
C47 C48 H48 125.4
C53 N49 N50 109.2(4)
C53 N49 B43 129.8(4)
N50 N49 B43 120.9(3)
C51 N50 N49 105.6(3)
C51 N50 Fe42 128.2(3)
N49 N50 Fe42 124.8(3)
N50 C51 C52 111.8(4)
N50 C51 H51 124.1
C52 C51 H51 124.1
C53 C52 C51 103.6(4)
C53 C52 H52 128.2
C51 C52 H52 128.2
N49 C53 C52 109.9(4)
N49 C53 H53 125.1
C52 C53 H53 125.1
N60 B54 N55 110.1(4)
N60 B54 H54A 109.6
N55 B54 H54A 109.6
N60 B54 H54B 109.6
N55 B54 H54B 109.6
H54A B54 H54B 108.1
C59 N55 N56 109.6(4)
C59 N55 B54 127.6(4)
N56 N55 B54 122.6(4)
C57 N56 N55 105.8(4)
C57 N56 Fe42 128.6(3)
N55 N56 Fe42 125.7(3)
N56 C57 C58 111.3(4)
N56 C57 H57 124.4
C58 C57 H57 124.4
C57 C58 C59 104.4(4)
C57 C58 H58 127.8
C59 C58 H58 127.8
N55 C59 C58 108.9(5)
N55 C59 H59 125.6
C58 C59 H59 125.6
C64 N60 N61 108.9(4)
C64 N60 B54 129.5(4)
N61 N60 B54 121.3(3)
C62 N61 N60 106.3(3)
C62 N61 Fe42 127.7(3)
N60 N61 Fe42 124.5(3)
N61 C62 C63 110.3(5)
N61 C62 H62 124.9
C63 C62 H62 124.9
C64 C63 C62 104.6(4)
C64 C63 H63 127.7
C62 C63 H63 127.7
N60 C64 C63 109.9(4)
N60 C64 H64 125.1
C63 C64 H64 125.1
C70 N65 C66 117.8(4)
C70 N65 Fe42 125.3(3)
C66 N65 Fe42 114.9(3)
N65 C66 C67 122.1(4)
N65 C66 C72 116.9(4)
C67 C66 C72 121.0(4)
C68 C67 C66 118.2(4)
C68 C67 C77 123.2(4)
C66 C67 C77 118.6(4)
C69 C68 C67 118.8(4)
C69 C68 H68 120.6
C67 C68 H68 120.6
C68 C69 C70 119.2(4)
C68 C69 H69 120.4
C70 C69 H69 120.4
N65 C70 C69 123.8(4)
N65 C70 H70 118.1
C69 C70 H70 118.1
C76 N71 C72 117.4(4)
C76 N71 Fe42 126.3(3)
C72 N71 Fe42 115.4(3)
N71 C72 C73 123.1(4)
N71 C72 C66 116.3(4)
C73 C72 C66 120.5(4)
C74 C73 C72 117.7(4)
C74 C73 C78 123.0(4)
C72 C73 C78 119.3(4)
C75 C74 C73 119.3(4)
C75 C74 H74 120.4
C73 C74 H74 120.4
C74 C75 C76 119.2(5)
C74 C75 H75 120.4
C76 C75 H75 120.4
N71 C76 C75 123.3(4)
N71 C76 H76 118.3
C75 C76 H76 118.3
N82 C77 C78 121.4(4)
N82 C77 C67 118.2(4)
C78 C77 C67 120.4(4)
N79 C78 C77 121.2(4)
N79 C78 C73 118.5(4)
C77 C78 C73 120.2(4)
C80 N79 C78 116.1(4)
N79 C80 C81 122.4(4)
N79 C80 H80 118.8
C81 C80 H80 118.8
N82 C81 C80 122.5(4)
N82 C81 H81 118.7
C80 C81 H81 118.7
C81 N82 C77 116.3(4)
C88 N83 C84 117.2(4)
N83 C84 C85 122.5(4)
N83 C84 C90 118.1(4)
C85 C84 C90 119.4(4)
C86 C85 C84 118.2(4)
C86 C85 C95 121.4(4)
C84 C85 C95 120.4(4)
C87 C86 C85 119.0(4)
C87 C86 H86 120.5
C85 C86 H86 120.5
C86 C87 C88 119.2(4)
C86 C87 H87 120.4
C88 C87 H87 120.4
N83 C88 C87 123.9(5)
N83 C88 H88 118.0
C87 C88 H88 118.0
C94 N89 C90 116.4(4)
N89 C90 C91 122.2(4)
N89 C90 C84 117.6(4)
C91 C90 C84 120.2(4)
C92 C91 C90 119.0(4)
C92 C91 C96 121.7(4)
C90 C91 C96 119.3(4)
C93 C92 C91 119.1(5)
C93 C92 H92 120.5
C91 C92 H92 120.5
C92 C93 C94 118.8(5)
C92 C93 H93 120.6
C94 C93 H93 120.6
N89 C94 C93 124.5(5)
N89 C94 H94 117.7
C93 C94 H94 117.7
N100 C95 C96 121.3(4)
N100 C95 C85 118.8(4)
C96 C95 C85 119.9(4)
N97 C96 C95 121.3(4)
N97 C96 C91 118.0(4)
C95 C96 C91 120.7(4)
C98 N97 C96 116.4(4)
N97 C98 C99 122.8(5)
N97 C98 H98 118.6
C99 C98 H98 118.6
N100 C99 C98 121.4(5)
N100 C99 H99 119.3
C98 C99 H99 119.3
C99 N100 C95 116.8(4)

loop_
_geom_bond_atom_site_label_1
_geom_bond_atom_site_label_2
_geom_bond_distance
Fe1 N4 2.156(3)
Fe1 N9 2.166(3)
Fe1 N15 2.180(4)
Fe1 N20 2.209(3)
Fe1 N30 2.224(4)
Fe1 N24 2.274(4)
B2 N8 1.547(6)
B2 N3 1.550(6)
B2 H2A 0.9900
B2 H2B 0.9900
N3 C7 1.345(5)
N3 N4 1.372(5)
N4 C5 1.340(5)
C5 C6 1.381(6)
C5 H5 0.9500
C6 C7 1.367(6)
C6 H6 0.9500
C7 H7 0.9500
N8 C12 1.349(5)
N8 N9 1.367(5)
N9 C10 1.344(6)
C10 C11 1.381(6)
C10 H10 0.9500
C11 C12 1.368(6)
C11 H11 0.9500
C12 H12 0.9500
B13 N19 1.544(6)
B13 N14 1.544(5)
B13 H13A 0.9900
B13 H13B 0.9900
N14 C18 1.341(5)
N14 N15 1.376(5)
N15 C16 1.339(5)
C16 C17 1.384(7)
C16 H16 0.9500
C17 C18 1.377(6)
C17 H17 0.9500
C18 H18 0.9500
N19 C23 1.342(5)
N19 N20 1.371(5)
N20 C21 1.352(5)
C21 C22 1.397(6)
C21 H21 0.9500
C22 C23 1.381(7)
C22 H22 0.9500
C23 H23 0.9500
N24 C29 1.320(5)
N24 C25 1.362(5)
C25 C26 1.414(6)
C25 C31 1.440(6)
C26 C27 1.403(6)
C26 C36 1.459(6)
C27 C28 1.384(6)
C27 H27 0.9500
C28 C29 1.402(6)
C28 H28 0.9500
C29 H29 0.9500
N30 C35 1.329(5)
N30 C31 1.352(5)
C31 C32 1.394(6)
C32 C33 1.399(6)
C32 C37 1.458(6)
C33 C34 1.376(6)
C33 H33 0.9500
C34 C35 1.385(6)
C34 H34 0.9500
C35 H35 0.9500
C36 N41 1.349(5)
C36 C37 1.406(6)
C37 N38 1.359(5)
N38 C39 1.334(5)
C39 C40 1.398(7)
C39 H39 0.9500
C40 N41 1.320(5)
C40 H40 0.9500
Fe42 N56 2.154(4)
Fe42 N45 2.162(4)
Fe42 N50 2.168(3)
Fe42 N61 2.189(3)
Fe42 N65 2.227(4)
Fe42 N71 2.240(4)
B43 N44 1.550(6)
B43 N49 1.558(7)
B43 H43A 0.9900
B43 H43B 0.9900
N44 C48 1.347(5)
N44 N45 1.371(5)
N45 C46 1.341(5)
C46 C47 1.393(6)
C46 H46 0.9500
C47 C48 1.374(6)
C47 H47 0.9500
C48 H48 0.9500
N49 C53 1.341(5)
N49 N50 1.364(5)
N50 C51 1.342(6)
C51 C52 1.382(6)
C51 H51 0.9500
C52 C53 1.372(7)
C52 H52 0.9500
C53 H53 0.9500
B54 N60 1.530(7)
B54 N55 1.557(6)
B54 H54A 0.9900
B54 H54B 0.9900
N55 C59 1.341(6)
N55 N56 1.355(5)
N56 C57 1.348(5)
C57 C58 1.368(7)
C57 H57 0.9500
C58 C59 1.379(7)
C58 H58 0.9500
C59 H59 0.9500
N60 C64 1.342(5)
N60 N61 1.373(5)
N61 C62 1.350(6)
C62 C63 1.395(6)
C62 H62 0.9500
C63 C64 1.368(7)
C63 H63 0.9500
C64 H64 0.9500
N65 C70 1.320(6)
N65 C66 1.357(5)
C66 C67 1.412(6)
C66 C72 1.448(6)
C67 C68 1.403(6)
C67 C77 1.459(6)
C68 C69 1.367(6)
C68 H68 0.9500
C69 C70 1.394(6)
C69 H69 0.9500
C70 H70 0.9500
N71 C76 1.329(6)
N71 C72 1.350(5)
C72 C73 1.402(6)
C73 C74 1.394(6)
C73 C78 1.456(6)
C74 C75 1.366(6)
C74 H74 0.9500
C75 C76 1.393(6)
C75 H75 0.9500
C76 H76 0.9500
C77 N82 1.346(5)
C77 C78 1.416(6)
C78 N79 1.342(5)
N79 C80 1.334(6)
C80 C81 1.389(7)
C80 H80 0.9500
C81 N82 1.319(6)
C81 H81 0.9500
N83 C88 1.326(5)
N83 C84 1.351(6)
C84 C85 1.409(6)
C84 C90 1.460(6)
C85 C86 1.401(6)
C85 C95 1.445(6)
C86 C87 1.353(6)
C86 H86 0.9500
C87 C88 1.398(6)
C87 H87 0.9500
C88 H88 0.9500
N89 C94 1.342(6)
N89 C90 1.364(5)
C90 C91 1.411(6)
C91 C92 1.379(6)
C91 C96 1.452(6)
C92 C93 1.375(7)
C92 H92 0.9500
C93 C94 1.382(7)
C93 H93 0.9500
C94 H94 0.9500
C95 N100 1.362(5)
C95 C96 1.399(6)
C96 N97 1.365(6)
N97 C98 1.325(6)
C98 C99 1.399(6)
C98 H98 0.9500
C99 N100 1.338(6)
C99 H99 0.9500
